data_2206040
loop_
_publ_author_name
'Din\,cer, Muharrem'
'\"Ozdemir, Nam\?ik'
'Dege, Necmi'
'\,Cetin, Ahmet'
'Cans\?iz, Ahmet'
'\,Sekerci, Memet'

_publ_section_title 4-Allyl-2-(morpholin-4-ylmethyl)-5-(pyridin-4-yl)-2,4-dihydro-3<i>H</i>-1,2,4-triazole-3-thione
_journal_issue 6
_journal_name_full 'Acta Crystallographica Section E'
_journal_page_first o1953
_journal_page_last o1955
_journal_paper_doi 10.1107/S1600536805015953
_journal_volume 61
_journal_year 2005
_chemical_formula_iupac 'C15 H19 N5 O S'
_chemical_formula_moiety 'C15 H19 N5 O S'
_chemical_formula_sum 'C15 H19 N5 O S'
_chemical_formula_weight 317.41
_chemical_melting_point 407
_chemical_name_systematic
;
4-Allyl-2-(morpholin-4-ylmethyl)-5-(pyridin-4-yl)-2,4-dihydro-3H-1,2,4-
triazole-3-thione
;
_space_group_IT_number 2
_symmetry_cell_setting triclinic
_symmetry_space_group_name_Hall '-P 1'
_symmetry_space_group_name_H-M 'P -1'
_atom_sites_solution_hydrogens geom
_atom_sites_solution_primary direct
_atom_sites_solution_secondary difmap
_audit_creation_method SHELXL97
_cell_angle_alpha 88.509(6)
_cell_angle_beta 85.498(6)
_cell_angle_gamma 80.661(6)
_cell_formula_units_Z 2
_cell_length_a 8.9387(7)
_cell_length_b 9.1043(7)
_cell_length_c 10.6069(8)
_cell_measurement_reflns_used 11208
_cell_measurement_temperature 296
_cell_measurement_theta_max 29.03
_cell_measurement_theta_min 1.93
_cell_volume 849.05(11)
_computing_cell_refinement X-AREA
_computing_data_collection 'X-AREA (Stoe & Cie, 2002)'
_computing_data_reduction 'X-RED32 (Stoe & Cie, 2002)'
_computing_molecular_graphics 'ORTEP-3 for Windows (Farrugia, 1997)'
_computing_publication_material 'WinGX (Farrugia, 1999) and PLATON (Spek, 2003)'
_computing_structure_refinement 'SHELXL97 (Sheldrick, 1997)'
_computing_structure_solution 'SHELXS97 (Sheldrick, 1997)'
_diffrn_ambient_temperature 296
_diffrn_detector_area_resol_mean 6.67
_diffrn_measured_fraction_theta_full 0.987
_diffrn_measured_fraction_theta_max 0.987
_diffrn_measurement_device_type 'Stoe IPDS-2'
_diffrn_measurement_method \w
_diffrn_radiation_monochromator 'plane graphite'
_diffrn_radiation_source 'sealed X-ray tube'
_diffrn_radiation_type MoK\a
_diffrn_radiation_wavelength 0.71073
_diffrn_reflns_av_R_equivalents 0.0336
_diffrn_reflns_av_sigmaI/netI 0.0291
_diffrn_reflns_limit_h_max 12
_diffrn_reflns_limit_h_min -12
_diffrn_reflns_limit_k_max 12
_diffrn_reflns_limit_k_min -12
_diffrn_reflns_limit_l_max 13
_diffrn_reflns_limit_l_min -14
_diffrn_reflns_number 11655
_diffrn_reflns_theta_full 28.98
_diffrn_reflns_theta_max 28.98
_diffrn_reflns_theta_min 1.93
_diffrn_standards_decay_% 0
_diffrn_standards_interval_count 0
_diffrn_standards_number 0
_exptl_absorpt_coefficient_mu 0.199
_exptl_absorpt_correction_T_max 0.9671
_exptl_absorpt_correction_T_min 0.8863
_exptl_absorpt_correction_type integration
_exptl_absorpt_process_details '(X-RED32; Stoe & Cie, 2002)'
_exptl_crystal_colour colourless
_exptl_crystal_density_diffrn 1.242
_exptl_crystal_density_method 'not measured'
_exptl_crystal_description prism
_exptl_crystal_F_000 336
_exptl_crystal_size_max 0.62
_exptl_crystal_size_mid 0.42
_exptl_crystal_size_min 0.20
_refine_diff_density_max 0.275
_refine_diff_density_min -0.227
_refine_ls_extinction_method none
_refine_ls_goodness_of_fit_ref 1.054
_refine_ls_hydrogen_treatment constr
_refine_ls_matrix_type full
_refine_ls_number_parameters 199
_refine_ls_number_reflns 4462
_refine_ls_number_restraints 0
_refine_ls_restrained_S_all 1.054
_refine_ls_R_factor_all 0.0485
_refine_ls_R_factor_gt 0.0403
_refine_ls_shift/su_max 0.000
_refine_ls_shift/su_mean 0.000
_refine_ls_structure_factor_coef Fsqd
_refine_ls_weighting_details 'calc w = 1/[\s^2^(Fo^2^)+(0.0603P)^2^+0.0942P] where P=(Fo^2^+2Fc^2^)/3'
_refine_ls_weighting_scheme calc
_refine_ls_wR_factor_gt 0.1095
_refine_ls_wR_factor_ref 0.1147
_reflns_number_gt 3716
_reflns_number_total 4462
_reflns_threshold_expression I>2\s(I)
_cod_data_source_file ob6523.cif
_cod_data_source_block I
_cod_database_code 2206040
_cod_database_fobs_code 2206040

loop_
_symmetry_equiv_pos_as_xyz
'x, y, z'
'-x, -y, -z'

loop_
_atom_site_label
_atom_site_fract_x
_atom_site_fract_y
_atom_site_fract_z
_atom_site_U_iso_or_equiv
_atom_site_adp_type
_atom_site_calc_flag
_atom_site_refinement_flags
_atom_site_occupancy
_atom_site_type_symbol
S1 0.03503(4) 0.27711(4) 0.37723(3) 0.05186(11) Uani d . 1 S
O1 0.66113(13) -0.04294(12) 0.33480(15) 0.0767(4) Uani d . 1 O
N1 0.32526(11) 0.39491(11) 0.59419(9) 0.0406(2) Uani d . 1 N
N2 0.27940(11) 0.35900(11) 0.48007(9) 0.0392(2) Uani d . 1 N
N3 0.49030(11) 0.24709(11) 0.33066(10) 0.0437(2) Uani d . 1 N
N4 0.09693(11) 0.33029(10) 0.61769(9) 0.0391(2) Uani d . 1 N
N5 0.23554(18) 0.4652(2) 1.06510(12) 0.0739(4) Uani d . 1 N
C1 0.13896(13) 0.32053(12) 0.49046(11) 0.0392(2) Uani d . 1 C
C2 0.21296(13) 0.37622(12) 0.67545(11) 0.0394(2) Uani d . 1 C
C3 0.37869(13) 0.37358(13) 0.36387(11) 0.0416(2) Uani d . 1 C
H3A 0.3148 0.3967 0.2939 0.050 Uiso calc R 1 H
H3B 0.4307 0.4578 0.3734 0.050 Uiso calc R 1 H
C4 0.42821(17) 0.11901(16) 0.29056(16) 0.0574(3) Uani d . 1 C
H4A 0.3602 0.1489 0.2243 0.069 Uiso calc R 1 H
H4B 0.3706 0.0797 0.3613 0.069 Uiso calc R 1 H
C5 0.5569(2) 0.0006(2) 0.2421(2) 0.0767(5) Uani d . 1 C
H5A 0.5157 -0.0855 0.2171 0.092 Uiso calc R 1 H
H5B 0.6097 0.0385 0.1680 0.092 Uiso calc R 1 H
C6 0.72175(17) 0.08196(18) 0.37334(19) 0.0657(4) Uani d . 1 C
H6A 0.7775 0.1213 0.3015 0.079 Uiso calc R 1 H
H6B 0.7925 0.0507 0.4373 0.079 Uiso calc R 1 H
C7 0.59922(15) 0.20232(16) 0.42568(14) 0.0527(3) Uani d . 1 C
H7A 0.5477 0.1660 0.5012 0.063 Uiso calc R 1 H
H7B 0.6438 0.2873 0.4484 0.063 Uiso calc R 1 H
C8 0.21695(14) 0.40488(14) 0.81040(11) 0.0437(3) Uani d . 1 C
C9 0.28993(17) 0.51899(18) 0.84571(13) 0.0560(3) Uani d . 1 C
H9 0.3330 0.5785 0.7851 0.067 Uiso calc R 1 H
C10 0.2971(2) 0.5420(2) 0.97280(15) 0.0702(4) Uani d . 1 C
H10 0.3489 0.6169 0.9954 0.084 Uiso calc R 1 H
C11 0.1662(2) 0.3566(2) 1.02984(14) 0.0698(4) Uani d . 1 C
H11 0.1220 0.3009 1.0928 0.084 Uiso calc R 1 H
C12 0.15527(18) 0.32091(18) 0.90553(13) 0.0579(3) Uani d . 1 C
H12 0.1074 0.2419 0.8861 0.070 Uiso calc R 1 H
C13 -0.05649(14) 0.31609(15) 0.67084(13) 0.0474(3) Uani d . 1 C
H13A -0.1292 0.3571 0.6108 0.057 Uiso calc R 1 H
H13B -0.0792 0.3742 0.7473 0.057 Uiso calc R 1 H
C14 -0.07525(16) 0.15867(17) 0.70120(16) 0.0576(3) Uani d . 1 C
H14 -0.0363 0.0874 0.6409 0.069 Uiso calc R 1 H
C15 -0.1411(3) 0.1136(3) 0.8043(2) 0.1020(8) Uani d . 1 C
H15A -0.1815 0.1814 0.8669 0.122 Uiso calc R 1 H
H15B -0.1481 0.0133 0.8159 0.122 Uiso calc R 1 H

loop_
_atom_site_aniso_label
_atom_site_aniso_U_11
_atom_site_aniso_U_22
_atom_site_aniso_U_33
_atom_site_aniso_U_12
_atom_site_aniso_U_13
_atom_site_aniso_U_23
S1 0.04829(19) 0.0632(2) 0.04683(18) -0.01327(14) -0.00996(13) -0.00649(14)
O1 0.0574(6) 0.0486(6) 0.1213(11) 0.0014(5) -0.0083(7) -0.0083(6)
N1 0.0417(5) 0.0438(5) 0.0370(5) -0.0085(4) -0.0034(4) -0.0035(4)
N2 0.0399(5) 0.0430(5) 0.0353(4) -0.0080(4) -0.0023(4) -0.0027(4)
N3 0.0414(5) 0.0424(5) 0.0467(5) -0.0054(4) -0.0006(4) -0.0029(4)
N4 0.0371(5) 0.0402(5) 0.0396(5) -0.0055(4) 0.0000(4) -0.0025(4)
N5 0.0766(9) 0.1045(11) 0.0407(6) -0.0132(8) -0.0049(6) -0.0106(7)
C1 0.0387(5) 0.0379(5) 0.0403(5) -0.0042(4) -0.0025(4) -0.0014(4)
C2 0.0414(5) 0.0384(5) 0.0381(5) -0.0054(4) -0.0024(4) -0.0020(4)
C3 0.0440(6) 0.0417(6) 0.0381(5) -0.0063(4) 0.0009(4) 0.0010(4)
C4 0.0507(7) 0.0509(7) 0.0712(9) -0.0062(6) -0.0082(6) -0.0125(6)
C5 0.0652(10) 0.0601(9) 0.1039(14) -0.0037(7) -0.0046(9) -0.0315(9)
C6 0.0453(7) 0.0587(8) 0.0920(12) -0.0033(6) -0.0077(7) -0.0038(8)
C7 0.0459(7) 0.0524(7) 0.0601(8) -0.0066(5) -0.0086(6) -0.0014(6)
C8 0.0437(6) 0.0486(6) 0.0374(5) -0.0040(5) -0.0015(4) -0.0027(5)
C9 0.0603(8) 0.0658(8) 0.0445(7) -0.0189(6) 0.0016(6) -0.0089(6)
C10 0.0722(10) 0.0910(12) 0.0521(8) -0.0246(9) -0.0034(7) -0.0221(8)
C11 0.0779(11) 0.0904(12) 0.0405(7) -0.0148(9) -0.0007(7) 0.0071(7)
C12 0.0680(9) 0.0637(8) 0.0437(7) -0.0164(7) -0.0033(6) 0.0049(6)
C13 0.0383(6) 0.0507(7) 0.0515(7) -0.0048(5) 0.0045(5) -0.0054(5)
C14 0.0505(7) 0.0555(8) 0.0681(9) -0.0156(6) 0.0050(6) -0.0061(6)
C15 0.1258(19) 0.0818(13) 0.1032(16) -0.0520(13) 0.0373(14) -0.0088(11)

loop_
_atom_type_symbol
_atom_type_description
_atom_type_scat_dispersion_real
_atom_type_scat_dispersion_imag
_atom_type_scat_source
C C 0.0033 0.0016 'International Tables Vol C Tables 4.2.6.8 and 6.1.1.4'
H H 0.0000 0.0000 'International Tables Vol C Tables 4.2.6.8 and 6.1.1.4'
N N 0.0061 0.0033 'International Tables Vol C Tables 4.2.6.8 and 6.1.1.4'
O O 0.0106 0.0060 'International Tables Vol C Tables 4.2.6.8 and 6.1.1.4'
S S 0.1246 0.1234 'International Tables Vol C Tables 4.2.6.8 and 6.1.1.4'

loop_
_geom_angle_atom_site_label_1
_geom_angle_atom_site_label_2
_geom_angle_atom_site_label_3
_geom_angle
_geom_angle_publ_flag
C5 O1 C6 110.12(13) yes
C2 N1 N2 104.48(9) yes
C1 N2 N1 112.54(9) yes
C1 N2 C3 128.11(10) yes
N1 N2 C3 119.25(9) yes
C3 N3 C4 114.41(10) ?
C3 N3 C7 114.45(10) yes
C4 N3 C7 110.46(11) yes
C2 N4 C1 107.67(9) yes
C2 N4 C13 128.90(10) ?
C1 N4 C13 122.71(10) ?
C10 N5 C11 116.20(14) yes
N2 C1 N4 103.84(10) yes
N2 C1 S1 129.21(9) ?
N4 C1 S1 126.92(9) ?
N1 C2 N4 111.46(10) yes
N1 C2 C8 121.61(11) ?
N4 C2 C8 126.92(11) ?
N3 C3 N2 116.37(9) yes
N3 C3 H3A 108.2 ?
N2 C3 H3A 108.2 ?
N3 C3 H3B 108.2 ?
N2 C3 H3B 108.2 ?
H3A C3 H3B 107.3 ?
N3 C4 C5 109.31(12) ?
N3 C4 H4A 109.8 ?
C5 C4 H4A 109.8 ?
N3 C4 H4B 109.8 ?
C5 C4 H4B 109.8 ?
H4A C4 H4B 108.3 ?
O1 C5 C4 111.61(15) ?
O1 C5 H5A 109.3 ?
C4 C5 H5A 109.3 ?
O1 C5 H5B 109.3 ?
C4 C5 H5B 109.3 ?
H5A C5 H5B 108.0 ?
O1 C6 C7 111.77(12) ?
O1 C6 H6A 109.3 ?
C7 C6 H6A 109.3 ?
O1 C6 H6B 109.3 ?
C7 C6 H6B 109.3 ?
H6A C6 H6B 107.9 ?
N3 C7 C6 109.42(13) ?
N3 C7 H7A 109.8 ?
C6 C7 H7A 109.8 ?
N3 C7 H7B 109.8 ?
C6 C7 H7B 109.8 ?
H7A C7 H7B 108.2 ?
C12 C8 C9 117.78(12) ?
C12 C8 C2 123.39(12) ?
C9 C8 C2 118.81(12) ?
C10 C9 C8 118.33(14) ?
C10 C9 H9 120.8 ?
C8 C9 H9 120.8 ?
N5 C10 C9 124.72(16) ?
N5 C10 H10 117.6 ?
C9 C10 H10 117.6 ?
N5 C11 C12 124.15(16) ?
N5 C11 H11 117.9 ?
C12 C11 H11 117.9 ?
C11 C12 C8 118.78(15) ?
C11 C12 H12 120.6 ?
C8 C12 H12 120.6 ?
N4 C13 C14 112.99(11) ?
N4 C13 H13A 109.0 ?
C14 C13 H13A 109.0 ?
N4 C13 H13B 109.0 ?
C14 C13 H13B 109.0 ?
H13A C13 H13B 107.8 ?
C15 C14 C13 125.31(17) ?
C15 C14 H14 117.3 ?
C13 C14 H14 117.3 ?
C14 C15 H15A 120.0 ?
C14 C15 H15B 120.0 ?
H15A C15 H15B 120.0 ?

loop_
_geom_bond_atom_site_label_1
_geom_bond_atom_site_label_2
_geom_bond_distance
_geom_bond_publ_flag
S1 C1 1.6676(12) yes
O1 C5 1.413(2) yes
O1 C6 1.419(2) yes
N1 C2 1.3006(15) yes
N1 N2 1.3719(13) yes
N2 C1 1.3526(15) yes
N2 C3 1.4773(15) yes
N3 C3 1.4278(15) yes
N3 C4 1.4566(17) yes
N3 C7 1.4607(16) yes
N4 C2 1.3711(14) yes
N4 C1 1.3734(15) yes
N4 C13 1.4654(15) yes
N5 C10 1.325(2) yes
N5 C11 1.325(2) yes
C2 C8 1.4658(16) ?
C3 H3A 0.9700 ?
C3 H3B 0.9700 ?
C4 C5 1.511(2) ?
C4 H4A 0.9700 ?
C4 H4B 0.9700 ?
C5 H5A 0.9700 ?
C5 H5B 0.9700 ?
C6 C7 1.502(2) ?
C6 H6A 0.9700 ?
C6 H6B 0.9700 ?
C7 H7A 0.9700 ?
C7 H7B 0.9700 ?
C8 C12 1.3841(19) ?
C8 C9 1.3870(19) ?
C9 C10 1.378(2) ?
C9 H9 0.9300 ?
C10 H10 0.9300 ?
C11 C12 1.381(2) ?
C11 H11 0.9300 ?
C12 H12 0.9300 ?
C13 C14 1.494(2) ?
C13 H13A 0.9700 ?
C13 H13B 0.9700 ?
C14 C15 1.290(3) ?
C14 H14 0.9300 ?
C15 H15A 0.9300 ?
C15 H15B 0.9300 ?

loop_
_geom_torsion_atom_site_label_1
_geom_torsion_atom_site_label_2
_geom_torsion_atom_site_label_3
_geom_torsion_atom_site_label_4
_geom_torsion
C2 N1 N2 C1 0.90(13)
C2 N1 N2 C3 177.63(10)
N1 N2 C1 N4 -1.19(12)
C3 N2 C1 N4 -177.56(10)
N1 N2 C1 S1 176.71(9)
C3 N2 C1 S1 0.35(18)
C2 N4 C1 N2 1.00(12)
C13 N4 C1 N2 172.10(10)
C2 N4 C1 S1 -176.97(9)
C13 N4 C1 S1 -5.87(16)
N2 N1 C2 N4 -0.21(12)
N2 N1 C2 C8 -179.43(10)
C1 N4 C2 N1 -0.51(13)
C13 N4 C2 N1 -170.88(11)
C1 N4 C2 C8 178.65(11)
C13 N4 C2 C8 8.28(19)
C4 N3 C3 N2 68.69(15)
C7 N3 C3 N2 -60.22(14)
C1 N2 C3 N3 -95.79(14)
N1 N2 C3 N3 88.06(13)
C3 N3 C4 C5 172.69(13)
C7 N3 C4 C5 -56.43(17)
C6 O1 C5 C4 -58.5(2)
N3 C4 C5 O1 57.8(2)
C5 O1 C6 C7 58.5(2)
C3 N3 C7 C6 -172.69(11)
C4 N3 C7 C6 56.45(15)
O1 C6 C7 N3 -57.51(18)
N1 C2 C8 C12 -143.98(14)
N4 C2 C8 C12 36.94(19)
N1 C2 C8 C9 34.04(18)
N4 C2 C8 C9 -145.04(13)
C12 C8 C9 C10 0.1(2)
C2 C8 C9 C10 -178.02(14)
C11 N5 C10 C9 1.8(3)
C8 C9 C10 N5 -1.9(3)
C10 N5 C11 C12 0.0(3)
N5 C11 C12 C8 -1.6(3)
C9 C8 C12 C11 1.5(2)
C2 C8 C12 C11 179.51(14)
C2 N4 C13 C14 -102.89(15)
C1 N4 C13 C14 88.03(15)
N4 C13 C14 C15 134.8(2)

loop_
_cod_related_entry_id
_cod_related_entry_database
_cod_related_entry_code
1 ChemSpider 21129397
